data_4333744
loop_
_publ_author_name
'Chandrakanta Dash'
'Animesh Das'
'Muhammed Yousufuddin'
'H. V. Rasika Dias'

_publ_contact_author_address
;Department of Chemistry and Biochemistry
The University of Texas at Arlington
700 Planetarium Place, Room 130 CPB
Arlington, Texas 76019-0065, USA
;
_publ_contact_author_email dias@uta.edu
_publ_contact_author_fax 817-272-3808
_publ_contact_author_name 'Rasika Dias'
_publ_contact_author_phone 817-272-3813
_publ_section_title
;
 Isolable, Copper(I) Dicarbonyl Complexes Supported by N-Heterocyclic
 Carbenes
;
_journal_name_full 'Inorganic Chemistry'
_journal_page_first 1584
_journal_page_last 1590
_journal_paper_doi 10.1021/ic302455y
_journal_volume 52
_journal_year 2013
_chemical_formula_sum 'C29 H38 Cu F6 N2 O2 Sb'
_chemical_formula_weight 745.90
_chemical_name_systematic
; 
 ? 
;
_space_group_IT_number 14
_symmetry_cell_setting monoclinic
_symmetry_space_group_name_Hall '-P 2ybc'
_symmetry_space_group_name_H-M 'P 1 21/c 1'
_atom_sites_solution_hydrogens geom
_atom_sites_solution_primary direct
_atom_sites_solution_secondary difmap
_audit_creation_method SHELXL-97
_cell_angle_alpha 90.00
_cell_angle_beta 109.714(3)
_cell_angle_gamma 90.00
_cell_formula_units_Z 4
_cell_length_a 12.0411(8)
_cell_length_b 15.0609(10)
_cell_length_c 18.7044(11)
_cell_measurement_reflns_used 9997
_cell_measurement_temperature 100(2)
_cell_measurement_theta_max 28.26
_cell_measurement_theta_min 2.23
_cell_volume 3193.2(4)
_computing_cell_refinement 'Bruker SMART'
_computing_data_collection 'Bruker SMART'
_computing_data_reduction 'Bruker SAINT'
_computing_molecular_graphics 'Bruker SHELXTL'
_computing_publication_material 'Bruker SHELXTL'
_computing_structure_refinement 'SHELXL-97 (Sheldrick, 1997)'
_computing_structure_solution 'SHELXS-97 (Sheldrick, 1990)'
_diffrn_ambient_temperature 100(2)
_diffrn_measured_fraction_theta_full 0.998
_diffrn_measured_fraction_theta_max 0.998
_diffrn_measurement_device_type 'CCD area detector'
_diffrn_measurement_method 'phi and omega scans'
_diffrn_radiation_monochromator graphite
_diffrn_radiation_source 'fine-focus sealed tube'
_diffrn_radiation_type MoK\a
_diffrn_radiation_wavelength 0.71073
_diffrn_reflns_av_R_equivalents 0.0303
_diffrn_reflns_av_sigmaI/netI 0.0253
_diffrn_reflns_limit_h_max 16
_diffrn_reflns_limit_h_min -16
_diffrn_reflns_limit_k_max 20
_diffrn_reflns_limit_k_min -20
_diffrn_reflns_limit_l_max 24
_diffrn_reflns_limit_l_min -24
_diffrn_reflns_number 31030
_diffrn_reflns_theta_full 28.30
_diffrn_reflns_theta_max 28.30
_diffrn_reflns_theta_min 1.78
_exptl_absorpt_coefficient_mu 1.575
_exptl_absorpt_correction_T_max 0.745
_exptl_absorpt_correction_T_min 0.636
_exptl_absorpt_correction_type multi-scan
_exptl_absorpt_process_details SADABS
_exptl_crystal_colour colorless
_exptl_crystal_density_diffrn 1.552
_exptl_crystal_description prism
_exptl_crystal_F_000 1504
_exptl_crystal_size_max 0.13
_exptl_crystal_size_mid 0.11
_exptl_crystal_size_min 0.10
_refine_diff_density_max 1.614
_refine_diff_density_min -0.485
_refine_diff_density_rms 0.096
_refine_ls_extinction_method none
_refine_ls_goodness_of_fit_ref 1.069
_refine_ls_hydrogen_treatment constr
_refine_ls_matrix_type full
_refine_ls_number_parameters 378
_refine_ls_number_reflns 7913
_refine_ls_number_restraints 0
_refine_ls_restrained_S_all 1.069
_refine_ls_R_factor_all 0.0375
_refine_ls_R_factor_gt 0.0320
_refine_ls_shift/su_max 0.002
_refine_ls_shift/su_mean 0.000
_refine_ls_structure_factor_coef Fsqd
_refine_ls_weighting_details 'calc w=1/[\s^2^(Fo^2^)+(0.0443P)^2^+1.6400P] where P=(Fo^2^+2Fc^2^)/3'
_refine_ls_weighting_scheme calc
_refine_ls_wR_factor_gt 0.0788
_refine_ls_wR_factor_ref 0.0817
_reflns_number_gt 6892
_reflns_number_total 7913
_reflns_threshold_expression >2sigma(I)
_cod_data_source_file ic302455y_si_002_2.cif
_cod_data_source_block dias784m
_cod_database_code 4333744

loop_
_symmetry_equiv_pos_as_xyz
'x, y, z'
'-x, y+1/2, -z+1/2'
'-x, -y, -z'
'x, -y-1/2, z-1/2'

loop_
_atom_site_label
_atom_site_type_symbol
_atom_site_fract_x
_atom_site_fract_y
_atom_site_fract_z
_atom_site_U_iso_or_equiv
_atom_site_adp_type
_atom_site_occupancy
_atom_site_symmetry_multiplicity
_atom_site_calc_flag
_atom_site_refinement_flags
Sb Sb 0.313884(12) 1.197547(9) 0.939236(8) 0.02331(6) Uani 1 1 d .
Cu Cu 0.30589(2) 0.942888(17) 0.866258(14) 0.02122(7) Uani 1 1 d .
F1 F 0.31414(16) 1.13162(12) 1.02404(9) 0.0510(4) Uani 1 1 d .
F2 F 0.46211(13) 1.15013(12) 0.94935(11) 0.0546(5) Uani 1 1 d .
F3 F 0.31045(15) 1.25896(11) 0.85187(9) 0.0459(4) Uani 1 1 d .
F4 F 0.16274(11) 1.23977(10) 0.92746(8) 0.0348(3) Uani 1 1 d .
F5 F 0.24448(12) 1.09903(9) 0.87714(8) 0.0348(3) Uani 1 1 d .
F6 F 0.38176(14) 1.29481(10) 0.99990(10) 0.0429(4) Uani 1 1 d .
O1 O 0.27231(18) 0.93428(13) 1.02019(10) 0.0418(5) Uani 1 1 d .
O2 O 0.53561(16) 0.99458(13) 0.84666(12) 0.0426(5) Uani 1 1 d .
N1 N 0.09077(14) 0.84392(11) 0.78315(9) 0.0184(3) Uani 1 1 d .
N2 N 0.18226(14) 0.88509(11) 0.70709(9) 0.0184(3) Uani 1 1 d .
C1 C 0.18501(17) 0.88767(13) 0.77932(11) 0.0172(4) Uani 1 1 d .
C2 C 0.01408(19) 0.80752(14) 0.71002(11) 0.0212(4) Uani 1 1 d .
H2A H -0.0627 0.8359 0.6934 0.025 Uiso 1 1 calc R
H2B H 0.0041 0.7439 0.7130 0.025 Uiso 1 1 calc R
C3 C 0.08390(19) 0.83044(16) 0.65775(12) 0.0252(4) Uani 1 1 d .
H3A H 0.1131 0.7773 0.6407 0.030 Uiso 1 1 calc R
H3B H 0.0360 0.8638 0.6138 0.030 Uiso 1 1 calc R
C4 C 0.06510(17) 0.83008(14) 0.85216(11) 0.0191(4) Uani 1 1 d .
C5 C 0.12329(18) 0.76099(14) 0.90106(12) 0.0218(4) Uani 1 1 d .
C6 C 0.1000(2) 0.75137(15) 0.96901(12) 0.0257(4) Uani 1 1 d .
H6 H 0.1387 0.7074 1.0032 0.031 Uiso 1 1 calc R
C7 C 0.0206(2) 0.80613(15) 0.98610(13) 0.0268(5) Uani 1 1 d .
H7 H 0.0069 0.7990 1.0318 0.032 Uiso 1 1 calc R
C8 C -0.0389(2) 0.87151(15) 0.93594(12) 0.0248(4) Uani 1 1 d .
H8 H -0.0940 0.9066 0.9476 0.030 Uiso 1 1 calc R
C9 C -0.01737(18) 0.88575(14) 0.86780(11) 0.0203(4) Uani 1 1 d .
C10 C 0.2059(2) 0.69597(15) 0.88201(14) 0.0280(5) Uani 1 1 d .
H10 H 0.2118 0.7140 0.8331 0.034 Uiso 1 1 calc R
C11 C 0.1565(3) 0.60200(18) 0.87263(19) 0.0481(7) Uani 1 1 d .
H11A H 0.1537 0.5811 0.9205 0.072 Uiso 1 1 calc R
H11B H 0.2062 0.5637 0.8556 0.072 Uiso 1 1 calc R
H11C H 0.0783 0.6020 0.8359 0.072 Uiso 1 1 calc R
C12 C 0.3291(3) 0.6971(3) 0.9394(3) 0.0810(16) Uani 1 1 d .
H12A H 0.3612 0.7559 0.9426 0.121 Uiso 1 1 calc R
H12B H 0.3780 0.6564 0.9240 0.121 Uiso 1 1 calc R
H12C H 0.3264 0.6798 0.9882 0.121 Uiso 1 1 calc R
C13 C -0.08479(18) 0.95743(14) 0.81334(12) 0.0215(4) Uani 1 1 d .
H13 H -0.0556 0.9592 0.7704 0.026 Uiso 1 1 calc R
C14 C -0.2162(2) 0.93530(16) 0.78271(14) 0.0311(5) Uani 1 1 d .
H14A H -0.2273 0.8787 0.7577 0.047 Uiso 1 1 calc R
H14B H -0.2573 0.9802 0.7472 0.047 Uiso 1 1 calc R
H14C H -0.2465 0.9332 0.8240 0.047 Uiso 1 1 calc R
C15 C -0.0647(2) 1.04923(15) 0.85126(14) 0.0305(5) Uani 1 1 d .
H15A H -0.0916 1.0487 0.8941 0.046 Uiso 1 1 calc R
H15B H -0.1078 1.0931 0.8154 0.046 Uiso 1 1 calc R
H15C H 0.0179 1.0632 0.8680 0.046 Uiso 1 1 calc R
C16 C 0.27877(17) 0.91058(14) 0.68196(11) 0.0208(4) Uani 1 1 d .
C17 C 0.37491(19) 0.85220(15) 0.69562(12) 0.0262(5) Uani 1 1 d .
C18 C 0.4659(2) 0.87806(19) 0.66920(14) 0.0352(6) Uani 1 1 d .
H18 H 0.5306 0.8409 0.6770 0.042 Uiso 1 1 calc R
C19 C 0.4613(2) 0.9574(2) 0.63194(15) 0.0390(6) Uani 1 1 d .
H19 H 0.5234 0.9736 0.6156 0.047 Uiso 1 1 calc R
C20 C 0.3661(2) 1.01320(18) 0.61852(14) 0.0340(5) Uani 1 1 d .
H20 H 0.3643 1.0664 0.5930 0.041 Uiso 1 1 calc R
C21 C 0.27187(19) 0.99074(15) 0.64291(12) 0.0247(4) Uani 1 1 d .
C22 C 0.3803(2) 0.76277(17) 0.73412(14) 0.0328(5) Uani 1 1 d .
H22 H 0.3143 0.7594 0.7535 0.039 Uiso 1 1 calc R
C23 C 0.3672(4) 0.6876(2) 0.6778(2) 0.0585(9) Uani 1 1 d .
H23A H 0.2955 0.6954 0.6356 0.088 Uiso 1 1 calc R
H23B H 0.3645 0.6320 0.7022 0.088 Uiso 1 1 calc R
H23C H 0.4332 0.6879 0.6599 0.088 Uiso 1 1 calc R
C24 C 0.4945(4) 0.7514(2) 0.8008(2) 0.0836(15) Uani 1 1 d .
H24A H 0.5601 0.7514 0.7826 0.125 Uiso 1 1 calc R
H24B H 0.4924 0.6961 0.8259 0.125 Uiso 1 1 calc R
H24C H 0.5029 0.7994 0.8359 0.125 Uiso 1 1 calc R
C25 C 0.1662(2) 1.05263(15) 0.62647(13) 0.0261(5) Uani 1 1 d .
H25 H 0.1030 1.0199 0.6369 0.031 Uiso 1 1 calc R
C26 C 0.1209(4) 1.0798(2) 0.54363(17) 0.0666(11) Uani 1 1 d .
H26A H 0.0463 1.1093 0.5325 0.100 Uiso 1 1 calc R
H26B H 0.1114 1.0280 0.5122 0.100 Uiso 1 1 calc R
H26C H 0.1764 1.1194 0.5336 0.100 Uiso 1 1 calc R
C27 C 0.1939(3) 1.1335(3) 0.6769(2) 0.0685(11) Uani 1 1 d .
H27A H 0.2190 1.1153 0.7291 0.103 Uiso 1 1 calc R
H27B H 0.1246 1.1698 0.6659 0.103 Uiso 1 1 calc R
H27C H 0.2557 1.1669 0.6678 0.103 Uiso 1 1 calc R
C28 C 0.2903(2) 0.93642(15) 0.96521(13) 0.0290(5) Uani 1 1 d .
C29 C 0.4523(2) 0.97820(16) 0.85684(14) 0.0297(5) Uani 1 1 d .

loop_
_atom_site_aniso_label
_atom_site_aniso_U_11
_atom_site_aniso_U_22
_atom_site_aniso_U_33
_atom_site_aniso_U_23
_atom_site_aniso_U_13
_atom_site_aniso_U_12
Sb 0.01880(8) 0.02445(9) 0.02504(9) -0.00178(5) 0.00523(6) 0.00131(5)
Cu 0.01892(13) 0.02425(14) 0.01817(13) -0.00208(10) 0.00322(10) -0.00361(9)
F1 0.0658(11) 0.0491(10) 0.0309(8) 0.0170(7) 0.0069(8) 0.0075(8)
F2 0.0215(7) 0.0548(11) 0.0813(13) -0.0282(9) 0.0090(8) 0.0071(7)
F3 0.0608(11) 0.0442(9) 0.0426(9) 0.0032(7) 0.0304(8) -0.0150(8)
F4 0.0213(6) 0.0481(9) 0.0350(8) 0.0032(6) 0.0093(6) 0.0100(6)
F5 0.0319(7) 0.0275(7) 0.0384(8) -0.0057(6) 0.0031(6) -0.0036(6)
F6 0.0353(8) 0.0352(8) 0.0490(9) -0.0181(7) 0.0020(7) 0.0003(6)
O1 0.0598(12) 0.0427(11) 0.0224(9) -0.0042(7) 0.0132(8) -0.0128(9)
O2 0.0303(10) 0.0446(11) 0.0560(12) -0.0094(9) 0.0188(9) -0.0104(8)
N1 0.0166(8) 0.0214(8) 0.0165(8) -0.0024(7) 0.0045(6) -0.0027(6)
N2 0.0168(8) 0.0212(8) 0.0168(8) -0.0012(6) 0.0050(6) -0.0013(6)
C1 0.0164(9) 0.0150(9) 0.0196(9) 0.0010(7) 0.0054(7) 0.0031(7)
C2 0.0201(10) 0.0258(11) 0.0170(10) -0.0045(8) 0.0052(8) -0.0045(8)
C3 0.0220(10) 0.0348(12) 0.0181(10) -0.0054(9) 0.0060(8) -0.0069(9)
C4 0.0183(9) 0.0233(10) 0.0150(9) -0.0028(8) 0.0046(7) -0.0050(8)
C5 0.0203(10) 0.0215(10) 0.0222(10) -0.0004(8) 0.0053(8) -0.0040(8)
C6 0.0282(11) 0.0244(11) 0.0208(10) 0.0049(8) 0.0034(9) -0.0041(9)
C7 0.0354(12) 0.0275(11) 0.0201(10) -0.0018(8) 0.0127(9) -0.0080(9)
C8 0.0273(11) 0.0261(11) 0.0239(11) -0.0044(8) 0.0125(9) -0.0025(8)
C9 0.0205(10) 0.0207(10) 0.0188(10) -0.0020(8) 0.0054(8) -0.0041(8)
C10 0.0262(11) 0.0259(11) 0.0324(12) 0.0050(9) 0.0106(10) 0.0056(9)
C11 0.0520(17) 0.0341(14) 0.067(2) -0.0175(13) 0.0318(16) -0.0034(12)
C12 0.0312(16) 0.065(2) 0.114(4) -0.043(2) -0.0176(19) 0.0205(15)
C13 0.0207(10) 0.0228(10) 0.0213(10) -0.0008(8) 0.0076(8) 0.0002(8)
C14 0.0225(11) 0.0331(13) 0.0342(13) -0.0009(10) 0.0051(9) -0.0006(9)
C15 0.0359(13) 0.0236(11) 0.0305(12) -0.0027(9) 0.0092(10) -0.0014(9)
C16 0.0184(9) 0.0286(11) 0.0164(9) -0.0034(8) 0.0070(8) -0.0025(8)
C17 0.0233(10) 0.0324(12) 0.0220(10) -0.0054(9) 0.0066(8) 0.0029(9)
C18 0.0219(11) 0.0497(16) 0.0353(13) -0.0109(11) 0.0113(10) 0.0033(10)
C19 0.0279(12) 0.0550(17) 0.0404(14) -0.0094(12) 0.0197(11) -0.0101(11)
C20 0.0328(12) 0.0414(14) 0.0310(12) 0.0005(10) 0.0152(10) -0.0105(10)
C21 0.0235(10) 0.0299(11) 0.0216(10) -0.0014(9) 0.0089(8) -0.0040(8)
C22 0.0316(12) 0.0329(13) 0.0340(13) 0.0002(10) 0.0113(10) 0.0128(10)
C23 0.080(2) 0.0352(16) 0.078(2) -0.0168(15) 0.049(2) -0.0123(15)
C24 0.074(3) 0.0375(18) 0.092(3) 0.0150(18) -0.035(2) 0.0098(17)
C25 0.0283(11) 0.0251(11) 0.0249(11) 0.0040(9) 0.0091(9) -0.0022(9)
C26 0.101(3) 0.069(2) 0.0310(15) 0.0164(15) 0.0247(17) 0.055(2)
C27 0.0382(16) 0.082(3) 0.077(2) -0.049(2) 0.0088(16) 0.0094(16)
C28 0.0333(12) 0.0261(12) 0.0232(11) -0.0001(9) 0.0041(9) -0.0073(9)
C29 0.0255(11) 0.0314(12) 0.0310(12) -0.0065(10) 0.0079(9) -0.0062(9)

loop_
_atom_type_symbol
_atom_type_description
_atom_type_scat_dispersion_real
_atom_type_scat_dispersion_imag
_atom_type_scat_source
C C 0.0033 0.0016 'International Tables Vol C Tables 4.2.6.8 and 6.1.1.4'
H H 0.0000 0.0000 'International Tables Vol C Tables 4.2.6.8 and 6.1.1.4'
Cu Cu 0.3201 1.2651 'International Tables Vol C Tables 4.2.6.8 and 6.1.1.4'
F F 0.0171 0.0103 'International Tables Vol C Tables 4.2.6.8 and 6.1.1.4'
N N 0.0061 0.0033 'International Tables Vol C Tables 4.2.6.8 and 6.1.1.4'
O O 0.0106 0.0060 'International Tables Vol C Tables 4.2.6.8 and 6.1.1.4'
Sb Sb -0.5866 1.5461 'International Tables Vol C Tables 4.2.6.8 and 6.1.1.4'

loop_
_geom_angle_atom_site_label_1
_geom_angle_atom_site_label_2
_geom_angle_atom_site_label_3
_geom_angle
F6 Sb F3 91.10(8)
F6 Sb F4 90.80(7)
F3 Sb F4 89.72(7)
F6 Sb F1 91.49(8)
F3 Sb F1 177.41(7)
F4 Sb F1 90.21(7)
F6 Sb F2 91.77(7)
F3 Sb F2 90.93(9)
F4 Sb F2 177.34(7)
F1 Sb F2 89.03(9)
F6 Sb F5 179.72(7)
F3 Sb F5 88.65(7)
F4 Sb F5 89.06(7)
F1 Sb F5 88.76(7)
F2 Sb F5 88.37(7)
C29 Cu C28 119.77(10)
C29 Cu C1 119.47(9)
C28 Cu C1 119.28(9)
C1 N1 C4 124.26(17)
C1 N1 C2 114.30(16)
C4 N1 C2 121.42(16)
C1 N2 C16 124.82(17)
C1 N2 C3 112.75(16)
C16 N2 C3 120.44(16)
N1 C1 N2 107.90(17)
N1 C1 Cu 124.78(14)
N2 C1 Cu 127.31(14)
N1 C2 C3 101.66(16)
N1 C2 H2A 111.4
C3 C2 H2A 111.4
N1 C2 H2B 111.4
C3 C2 H2B 111.4
H2A C2 H2B 109.3
N2 C3 C2 102.92(16)
N2 C3 H3A 111.2
C2 C3 H3A 111.2
N2 C3 H3B 111.2
C2 C3 H3B 111.2
H3A C3 H3B 109.1
C9 C4 C5 122.60(18)
C9 C4 N1 118.76(18)
C5 C4 N1 118.64(18)
C6 C5 C4 117.3(2)
C6 C5 C10 119.58(19)
C4 C5 C10 123.07(19)
C7 C6 C5 121.0(2)
C7 C6 H6 119.5
C5 C6 H6 119.5
C6 C7 C8 120.6(2)
C6 C7 H7 119.7
C8 C7 H7 119.7
C7 C8 C9 121.0(2)
C7 C8 H8 119.5
C9 C8 H8 119.5
C8 C9 C4 117.33(19)
C8 C9 C13 119.92(19)
C4 C9 C13 122.73(18)
C12 C10 C11 110.2(2)
C12 C10 C5 112.9(2)
C11 C10 C5 111.34(19)
C12 C10 H10 107.4
C11 C10 H10 107.4
C5 C10 H10 107.4
C10 C11 H11A 109.5
C10 C11 H11B 109.5
H11A C11 H11B 109.5
C10 C11 H11C 109.5
H11A C11 H11C 109.5
H11B C11 H11C 109.5
C10 C12 H12A 109.5
C10 C12 H12B 109.5
H12A C12 H12B 109.5
C10 C12 H12C 109.5
H12A C12 H12C 109.5
H12B C12 H12C 109.5
C9 C13 C14 110.39(18)
C9 C13 C15 111.41(18)
C14 C13 C15 110.61(18)
C9 C13 H13 108.1
C14 C13 H13 108.1
C15 C13 H13 108.1
C13 C14 H14A 109.5
C13 C14 H14B 109.5
H14A C14 H14B 109.5
C13 C14 H14C 109.5
H14A C14 H14C 109.5
H14B C14 H14C 109.5
C13 C15 H15A 109.5
C13 C15 H15B 109.5
H15A C15 H15B 109.5
C13 C15 H15C 109.5
H15A C15 H15C 109.5
H15B C15 H15C 109.5
C21 C16 C17 122.31(19)
C21 C16 N2 119.11(18)
C17 C16 N2 118.54(19)
C18 C17 C16 117.1(2)
C18 C17 C22 120.0(2)
C16 C17 C22 122.8(2)
C19 C18 C17 121.2(2)
C19 C18 H18 119.4
C17 C18 H18 119.4
C20 C19 C18 120.8(2)
C20 C19 H19 119.6
C18 C19 H19 119.6
C19 C20 C21 120.7(2)
C19 C20 H20 119.6
C21 C20 H20 119.6
C16 C21 C20 117.8(2)
C16 C21 C25 122.15(19)
C20 C21 C25 120.0(2)
C17 C22 C23 110.8(2)
C17 C22 C24 111.8(2)
C23 C22 C24 109.8(3)
C17 C22 H22 108.1
C23 C22 H22 108.1
C24 C22 H22 108.1
C22 C23 H23A 109.5
C22 C23 H23B 109.5
H23A C23 H23B 109.5
C22 C23 H23C 109.5
H23A C23 H23C 109.5
H23B C23 H23C 109.5
C22 C24 H24A 109.5
C22 C24 H24B 109.5
H24A C24 H24B 109.5
C22 C24 H24C 109.5
H24A C24 H24C 109.5
H24B C24 H24C 109.5
C27 C25 C26 110.4(3)
C27 C25 C21 112.0(2)
C26 C25 C21 111.1(2)
C27 C25 H25 107.7
C26 C25 H25 107.7
C21 C25 H25 107.7
C25 C26 H26A 109.5
C25 C26 H26B 109.5
H26A C26 H26B 109.5
C25 C26 H26C 109.5
H26A C26 H26C 109.5
H26B C26 H26C 109.5
C25 C27 H27A 109.5
C25 C27 H27B 109.5
H27A C27 H27B 109.5
C25 C27 H27C 109.5
H27A C27 H27C 109.5
H27B C27 H27C 109.5
O1 C28 Cu 174.7(2)
O2 C29 Cu 174.6(2)

loop_
_geom_bond_atom_site_label_1
_geom_bond_atom_site_label_2
_geom_bond_distance
Sb F6 1.8643(14)
Sb F3 1.8660(15)
Sb F4 1.8694(13)
Sb F1 1.8705(15)
Sb F2 1.8718(14)
Sb F5 1.8958(13)
Cu C29 1.906(2)
Cu C28 1.925(2)
Cu C1 1.964(2)
O1 C28 1.120(3)
O2 C29 1.110(3)
N1 C1 1.335(3)
N1 C4 1.440(2)
N1 C2 1.474(3)
N2 C1 1.341(3)
N2 C16 1.445(3)
N2 C3 1.481(3)
C2 C3 1.528(3)
C2 H2A 0.9700
C2 H2B 0.9700
C3 H3A 0.9700
C3 H3B 0.9700
C4 C9 1.404(3)
C4 C5 1.406(3)
C5 C6 1.398(3)
C5 C10 1.522(3)
C6 C7 1.380(3)
C6 H6 0.9300
C7 C8 1.382(3)
C7 H7 0.9300
C8 C9 1.400(3)
C8 H8 0.9300
C9 C13 1.518(3)
C10 C12 1.509(4)
C10 C11 1.523(4)
C10 H10 0.9800
C11 H11A 0.9600
C11 H11B 0.9600
C11 H11C 0.9600
C12 H12A 0.9600
C12 H12B 0.9600
C12 H12C 0.9600
C13 C14 1.526(3)
C13 C15 1.535(3)
C13 H13 0.9800
C14 H14A 0.9600
C14 H14B 0.9600
C14 H14C 0.9600
C15 H15A 0.9600
C15 H15B 0.9600
C15 H15C 0.9600
C16 C21 1.399(3)
C16 C17 1.407(3)
C17 C18 1.401(3)
C17 C22 1.518(3)
C18 C19 1.375(4)
C18 H18 0.9300
C19 C20 1.374(4)
C19 H19 0.9300
C20 C21 1.400(3)
C20 H20 0.9300
C21 C25 1.523(3)
C22 C23 1.518(4)
C22 C24 1.522(4)
C22 H22 0.9800
C23 H23A 0.9600
C23 H23B 0.9600
C23 H23C 0.9600
C24 H24A 0.9600
C24 H24B 0.9600
C24 H24C 0.9600
C25 C27 1.507(4)
C25 C26 1.515(3)
C25 H25 0.9800
C26 H26A 0.9600
C26 H26B 0.9600
C26 H26C 0.9600
C27 H27A 0.9600
C27 H27B 0.9600
C27 H27C 0.9600
